data_1535299
loop_
_publ_author_name
'Bloesl, S.'
'Schwarz, W.'
'Schmidt, A.'

_publ_section_title
;
 d,h-mue-Hydrogensulfato-e-mue-hydroxo-f-mue-oxo-bis(tri hloroantimon(V))
;
_journal_name_full 'Zeitschrift fuer Anorganische und Allgemeine Chemie'
_journal_page_first 165
_journal_page_last 176
_journal_volume 495
_journal_year 1982
_chemical_formula_sum 'Cl6 H5 O7.5 S Sb2'
_chemical_name_systematic '(Sb Cl3)2 (H S O4) O O H (H2 O)1.5'
_space_group_IT_number 2
_symmetry_space_group_name_Hall '-P 1'
_symmetry_space_group_name_H-M 'P -1'
_cell_angle_alpha 89.17
_cell_angle_beta 85.06
_cell_angle_gamma 82.94
_cell_formula_units_Z 4
_cell_length_a 9.072
_cell_length_b 11.382
_cell_length_c 15.074
_cell_volume 1538.952
_citation_journal_id_ASTM ZAACAB
_cod_data_source_file Bloesl_ZAACAB_1982_157.cif
_cod_data_source_block H5Cl6O7.5S1Sb2
_cod_original_formula_sum 'H5 Cl6 O7.5 S1 Sb2'
_cod_database_code 1535299

loop_
_symmetry_equiv_pos_as_xyz
x,y,z
-x,-y,-z

loop_
_atom_site_label
_atom_site_type_symbol
_atom_site_fract_x
_atom_site_fract_y
_atom_site_fract_z
_atom_site_occupancy
_atom_site_U_iso_or_equiv
Sb4 Sb+5 0.2757 0.8676 0.1049 1 0.0
O3 O-2 0.8397 0.1683 0.4876 1 0.0
Cl4 Cl-1 0.2984 0.2843 0.2701 1 0.0
Sb3 Sb+5 0.4842 0.6921 0.2215 1 0.0
O11 O-2 0.3144 0.833 0.2352 1 0.0
O15 O-2 0.0826 0.5355 0.162 1 0.0
Cl9 Cl-1 0.4534 0.647 0.3698 1 0.0
Cl11 Cl-1 0.2605 0.8649 -0.0469 1 0.0
S2 S+6 0.2106 0.5948 0.132 1 0.0
O13 O-2 0.1544 0.7254 0.1146 1 0.0
O10 O-2 0.454 0.7525 0.1001 1 0.0
Cl12 Cl-1 0.0442 0.9711 0.1436 1 0.0
O7 O-2 0.9766 0.5338 0.3255 1 0.0
Sb1 Sb+5 0.8593 0.2228 0.3551 1 0.0
O4 O-2 0.0925 0.166 0.5263 1 0.0
Cl6 Cl-1 0.3749 0.0761 0.4293 1 0.0
O14 O-2 0.2997 0.5442 0.0528 1 0.0
Cl10 Cl-1 0.399 0.0324 0.1088 1 0.0
Sb2 Sb+5 0.1928 0.2293 0.4072 1 0.0
Cl7 Cl-1 0.667 0.8118 0.2376 1 0.0
O6 O-2 0.902 0.116 0.6348 1 0.0
O5 O-2 0.9007 0.3193 0.5864 1 0.0
O9 O-2 0.8869 0.7676 -0.0052 1 0.0
O12 O-2 0.3078 0.5947 0.2095 1 0.0
Cl3 Cl-1 0.7459 0.0606 0.3247 1 0.0
Cl5 Cl-1 0.2697 0.3787 0.4869 1 0.0
S1 S+6 0.932 0.1965 0.5611 1 0.0
O8 O-2 0.6508 0.6828 -0.0309 1 0.0
O2 O-2 0.0625 0.1199 0.3515 1 0.0
Cl2 Cl-1 0.6534 0.3587 0.3865 1 0.0
Cl8 Cl-1 0.6458 0.5308 0.1715 1 0.0
O1 O-2 0.0028 0.3264 0.3912 1 0.0
Cl1 Cl-1 0.9003 0.2799 0.2075 1 0.0
